data_2230905
loop_
_publ_author_name
'Wang, Ying'
'Sun, Ying-Ying'

_publ_section_title
;
 Tetraaqua{1-[(1<i>H</i>-1,2,3-benzotriazol-1-yl)methyl]-1<i>H</i>-imidazole}sulfatomanganese(II)
 dihydrate
;
_journal_coeditor_code WM2495
_journal_issue 7
_journal_name_full 'Acta Crystallographica Section E'
_journal_page_first m920
_journal_paper_doi 10.1107/S1600536811022197
_journal_volume 67
_journal_year 2011
_chemical_formula_iupac '[Mn (S O4) (C10 H9 N5) (H2 O)4], 2H2 O'
_chemical_formula_moiety 'C10 H17 Mn N5 O8 S, 2(H2 O)'
_chemical_formula_sum 'C10 H21 Mn N5 O10 S'
_chemical_formula_weight 458.32
_chemical_name_systematic
;
Tetraaqua{1-[(1<i>H</i>-1,2,3-benzotriazol-1-yl)methyl]-1<i>H</i>-
imidazole}sulfatomanganese(II) dihydrate
;
_space_group_IT_number 2
_symmetry_cell_setting triclinic
_symmetry_space_group_name_Hall '-P 1'
_symmetry_space_group_name_H-M 'P -1'
_atom_sites_solution_hydrogens geom
_atom_sites_solution_primary direct
_atom_sites_solution_secondary difmap
_audit_creation_method SHELXL-97
_cell_angle_alpha 98.33(3)
_cell_angle_beta 91.11(3)
_cell_angle_gamma 115.21(3)
_cell_formula_units_Z 2
_cell_length_a 7.5824(15)
_cell_length_b 8.5237(17)
_cell_length_c 15.972(3)
_cell_measurement_reflns_used 2952
_cell_measurement_temperature 293(2)
_cell_measurement_theta_max 27.8525
_cell_measurement_theta_min 2.5882
_cell_volume 920.3(4)
_computing_cell_refinement 'CrystalClear (Rigaku/MSC, 2006)'
_computing_data_collection 'CrystalClear (Rigaku/MSC, 2006)'
_computing_data_reduction 'CrystalClear (Rigaku/MSC, 2006)'
_computing_molecular_graphics 'XP in SHELXTL (Sheldrick, 2008)'
_computing_publication_material 'SHELXTL (Sheldrick, 2008)'
_computing_structure_refinement 'SHELXL97 (Sheldrick, 2008)'
_computing_structure_solution 'SHELXS97 (Sheldrick, 2008)'
_diffrn_ambient_temperature 293(2)
_diffrn_detector_area_resol_mean 28.5714
_diffrn_measured_fraction_theta_full 0.992
_diffrn_measured_fraction_theta_max 0.992
_diffrn_measurement_device_type 'Rigaku Saturn'
_diffrn_measurement_method \w
_diffrn_radiation_monochromator graphite
_diffrn_radiation_source 'fine-focus sealed tube'
_diffrn_radiation_type MoK\a
_diffrn_radiation_wavelength 0.71073
_diffrn_reflns_av_R_equivalents 0.0220
_diffrn_reflns_av_sigmaI/netI 0.0270
_diffrn_reflns_limit_h_max 9
_diffrn_reflns_limit_h_min -9
_diffrn_reflns_limit_k_max 11
_diffrn_reflns_limit_k_min -9
_diffrn_reflns_limit_l_max 20
_diffrn_reflns_limit_l_min -20
_diffrn_reflns_number 11432
_diffrn_reflns_theta_full 27.87
_diffrn_reflns_theta_max 27.87
_diffrn_reflns_theta_min 2.59
_exptl_absorpt_coefficient_mu 0.892
_exptl_absorpt_correction_T_max 0.8779
_exptl_absorpt_correction_T_min 0.8418
_exptl_absorpt_correction_type multi-scan
_exptl_absorpt_process_details '(CrystalClear; Rigaku/MSC, 2006)'
_exptl_crystal_colour Colourless
_exptl_crystal_density_diffrn 1.654
_exptl_crystal_density_method 'not measured'
_exptl_crystal_description Prism
_exptl_crystal_F_000 474
_exptl_crystal_size_max 0.20
_exptl_crystal_size_mid 0.18
_exptl_crystal_size_min 0.15
_refine_diff_density_max 0.880
_refine_diff_density_min -0.420
_refine_ls_extinction_method none
_refine_ls_goodness_of_fit_ref 1.034
_refine_ls_hydrogen_treatment constr
_refine_ls_matrix_type full
_refine_ls_number_parameters 244
_refine_ls_number_reflns 4337
_refine_ls_number_restraints 0
_refine_ls_restrained_S_all 1.034
_refine_ls_R_factor_all 0.0421
_refine_ls_R_factor_gt 0.0376
_refine_ls_shift/su_max 0.000
_refine_ls_shift/su_mean 0.000
_refine_ls_structure_factor_coef Fsqd
_refine_ls_weighting_details 'calc w=1/[\s^2^(Fo^2^)+(0.0370P)^2^+0.6298P] where P=(Fo^2^+2Fc^2^)/3'
_refine_ls_weighting_scheme calc
_refine_ls_wR_factor_gt 0.0837
_refine_ls_wR_factor_ref 0.0868
_reflns_number_gt 3890
_reflns_number_total 4337
_reflns_threshold_expression I>2\s(I)
_cod_data_source_file wm2495.cif
_cod_data_source_block I
_cod_original_cell_volume 920.3(3)
_cod_database_code 2230905
_cod_database_fobs_code 2230905

loop_
_symmetry_equiv_pos_as_xyz
'x, y, z'
'-x, -y, -z'

loop_
_atom_site_type_symbol
_atom_site_label
_atom_site_fract_x
_atom_site_fract_y
_atom_site_fract_z
_atom_site_U_iso_or_equiv
_atom_site_adp_type
_atom_site_calc_flag
_atom_site_refinement_flags
_atom_site_occupancy
_atom_site_symmetry_multiplicity
_atom_site_disorder_assembly
_atom_site_disorder_group
Mn Mn1 1.09479(4) 0.68072(4) 0.368939(17) 0.02329(9) Uani d . 1 1 . .
N N1 0.9825(2) 0.8445(2) 0.31175(11) 0.0291(4) Uani d . 1 1 . .
N N2 0.7818(2) 0.9044(2) 0.23568(10) 0.0286(4) Uani d . 1 1 . .
N N3 0.6756(3) 0.8884(2) 0.09051(11) 0.0335(4) Uani d . 1 1 . .
N N4 0.6786(3) 0.7462(3) 0.04108(13) 0.0463(5) Uani d . 1 1 . .
N N5 0.7294(3) 0.7876(3) -0.03268(13) 0.0502(5) Uani d . 1 1 . .
O O1 0.7941(2) 0.51495(19) 0.40066(9) 0.0329(3) Uani d . 1 1 . .
O O2 0.4595(3) 0.4090(3) 0.34648(13) 0.0563(5) Uani d . 1 1 . .
O O3 0.6674(3) 0.3117(2) 0.26847(10) 0.0474(4) Uani d . 1 1 . .
O O4 0.5682(3) 0.2154(2) 0.40145(11) 0.0477(4) Uani d . 1 1 . .
O O5 1.0451(2) 0.5238(2) 0.24469(9) 0.0369(3) Uani d . 1 1 . .
H H1W 1.1290 0.4924 0.2231 0.044 Uiso d R 1 1 . .
H H2W 0.9310 0.4400 0.2415 0.044 Uiso d R 1 1 . .
O O6 1.4025(2) 0.84945(19) 0.34976(10) 0.0354(3) Uani d . 1 1 . .
H H3W 1.4870 0.8318 0.3776 0.042 Uiso d R 1 1 . .
H H4W 1.4499 0.9610 0.3610 0.042 Uiso d R 1 1 . .
O O7 1.1386(2) 0.8208(2) 0.49917(9) 0.0391(4) Uani d . 1 1 . .
H H5W 1.1708 0.9306 0.5100 0.047 Uiso d R 1 1 . .
H H6W 1.2073 0.8024 0.5358 0.047 Uiso d R 1 1 . .
O O8 1.1938(2) 0.5052(2) 0.42073(10) 0.0380(4) Uani d . 1 1 . .
H H7W 1.2767 0.4702 0.4012 0.046 Uiso d R 1 1 . .
H H8W 1.1915 0.4943 0.4728 0.046 Uiso d R 1 1 . .
O O9 0.3306(2) 0.1900(2) 0.53910(10) 0.0399(4) Uani d . 1 1 . .
H H9W 0.4033 0.2189 0.4988 0.048 Uiso d R 1 1 . .
H H10W 0.3046 0.2747 0.5596 0.048 Uiso d R 1 1 . .
O O10 1.3276(3) 0.4486(2) 0.18654(11) 0.0510(4) Uani d . 1 1 . .
H H11W 1.3663 0.4031 0.2225 0.061 Uiso d R 1 1 . .
H H12W 1.3172 0.3753 0.1423 0.061 Uiso d R 1 1 . .
S S1 0.62136(7) 0.36114(6) 0.35346(3) 0.02383(11) Uani d . 1 1 . .
C C1 0.8275(3) 0.7791(3) 0.25673(14) 0.0323(4) Uani d . 1 1 . .
H H1A 0.7579 0.6599 0.2350 0.039 Uiso calc R 1 1 . .
C C2 1.0396(3) 1.0233(3) 0.32650(14) 0.0349(5) Uani d . 1 1 . .
H H2A 1.1463 1.1055 0.3629 0.042 Uiso calc R 1 1 . .
C C3 0.9168(4) 1.0606(3) 0.27995(15) 0.0392(5) Uani d . 1 1 . .
H H3A 0.9230 1.1714 0.2783 0.047 Uiso calc R 1 1 . .
C C4 0.6192(3) 0.8766(3) 0.17646(13) 0.0364(5) Uani d . 1 1 . .
H H4A 0.5134 0.7615 0.1773 0.044 Uiso calc R 1 1 . .
H H4B 0.5714 0.9640 0.1945 0.044 Uiso calc R 1 1 . .
C C5 0.7249(3) 1.0253(3) 0.04678(12) 0.0309(4) Uani d . 1 1 . .
C C6 0.7348(3) 1.1929(3) 0.06646(15) 0.0409(5) Uani d . 1 1 . .
H H6A 0.7078 1.2356 0.1192 0.049 Uiso calc R 1 1 . .
C C7 0.7875(4) 1.2921(4) 0.00210(19) 0.0544(7) Uani d . 1 1 . .
H H7A 0.7978 1.4061 0.0120 0.065 Uiso calc R 1 1 . .
C C8 0.8259(4) 1.2264(5) -0.07757(19) 0.0605(8) Uani d . 1 1 . .
H H8A 0.8619 1.2985 -0.1187 0.073 Uiso calc R 1 1 . .
C C9 0.8125(4) 1.0620(5) -0.09655(16) 0.0546(7) Uani d . 1 1 . .
H H9A 0.8369 1.0195 -0.1499 0.065 Uiso calc R 1 1 . .
C C10 0.7603(3) 0.9581(3) -0.03262(13) 0.0391(5) Uani d . 1 1 . .

loop_
_atom_site_aniso_label
_atom_site_aniso_U_11
_atom_site_aniso_U_22
_atom_site_aniso_U_33
_atom_site_aniso_U_12
_atom_site_aniso_U_13
_atom_site_aniso_U_23
Mn1 0.02459(15) 0.02428(16) 0.02242(15) 0.01142(12) 0.00181(11) 0.00560(11)
N1 0.0309(9) 0.0280(9) 0.0306(9) 0.0139(7) -0.0007(7) 0.0086(7)
N2 0.0300(9) 0.0348(9) 0.0258(8) 0.0169(7) 0.0011(7) 0.0107(7)
N3 0.0370(10) 0.0413(10) 0.0267(9) 0.0203(8) 0.0001(7) 0.0085(8)
N4 0.0532(13) 0.0501(12) 0.0432(11) 0.0313(11) -0.0020(10) 0.0033(10)
N5 0.0543(13) 0.0665(15) 0.0378(11) 0.0376(12) -0.0010(10) -0.0032(10)
O1 0.0280(7) 0.0301(8) 0.0295(7) 0.0027(6) 0.0038(6) 0.0030(6)
O2 0.0394(10) 0.0640(12) 0.0746(13) 0.0333(9) 0.0045(9) 0.0049(10)
O3 0.0467(10) 0.0523(10) 0.0286(8) 0.0102(8) 0.0061(7) -0.0020(7)
O4 0.0593(11) 0.0292(8) 0.0443(9) 0.0072(8) -0.0041(8) 0.0141(7)
O5 0.0410(9) 0.0341(8) 0.0321(8) 0.0144(7) 0.0066(6) 0.0007(6)
O6 0.0276(7) 0.0313(8) 0.0443(9) 0.0088(6) 0.0024(6) 0.0096(7)
O7 0.0515(10) 0.0356(8) 0.0262(7) 0.0178(7) -0.0043(7) -0.0021(6)
O8 0.0497(9) 0.0482(9) 0.0346(8) 0.0354(8) 0.0111(7) 0.0171(7)
O9 0.0427(9) 0.0342(8) 0.0448(9) 0.0181(7) 0.0105(7) 0.0071(7)
O10 0.0652(12) 0.0600(11) 0.0368(9) 0.0376(10) 0.0053(8) 0.0019(8)
S1 0.0226(2) 0.0225(2) 0.0259(2) 0.00928(18) 0.00274(17) 0.00440(18)
C1 0.0345(11) 0.0261(10) 0.0348(11) 0.0112(8) -0.0036(9) 0.0076(8)
C2 0.0382(11) 0.0275(10) 0.0353(11) 0.0121(9) -0.0060(9) 0.0024(9)
C3 0.0492(14) 0.0281(11) 0.0437(13) 0.0201(10) -0.0024(10) 0.0071(9)
C4 0.0312(11) 0.0560(14) 0.0296(10) 0.0226(10) 0.0040(8) 0.0180(10)
C5 0.0262(10) 0.0422(12) 0.0241(9) 0.0139(9) -0.0011(7) 0.0083(8)
C6 0.0378(12) 0.0407(13) 0.0371(12) 0.0119(10) -0.0067(10) 0.0021(10)
C7 0.0431(14) 0.0435(14) 0.0670(18) 0.0068(11) -0.0070(13) 0.0209(13)
C8 0.0390(14) 0.085(2) 0.0531(16) 0.0126(14) 0.0050(12) 0.0427(16)
C9 0.0408(14) 0.094(2) 0.0303(12) 0.0269(14) 0.0104(10) 0.0222(13)
C10 0.0309(11) 0.0607(15) 0.0266(10) 0.0216(10) 0.0025(8) 0.0047(10)

loop_
_atom_type_symbol
_atom_type_description
_atom_type_scat_dispersion_real
_atom_type_scat_dispersion_imag
_atom_type_scat_source
C C 0.0033 0.0016 'International Tables Vol C Tables 4.2.6.8 and 6.1.1.4'
H H 0.0000 0.0000 'International Tables Vol C Tables 4.2.6.8 and 6.1.1.4'
N N 0.0061 0.0033 'International Tables Vol C Tables 4.2.6.8 and 6.1.1.4'
O O 0.0106 0.0060 'International Tables Vol C Tables 4.2.6.8 and 6.1.1.4'
S S 0.1246 0.1234 'International Tables Vol C Tables 4.2.6.8 and 6.1.1.4'
Mn Mn 0.3368 0.7283 'International Tables Vol C Tables 4.2.6.8 and 6.1.1.4'

loop_
_geom_angle_atom_site_label_1
_geom_angle_atom_site_label_2
_geom_angle_atom_site_label_3
_geom_angle_site_symmetry_1
_geom_angle_site_symmetry_3
_geom_angle
_geom_angle_publ_flag
O5 Mn1 O8 . . 89.65(6) ?
O5 Mn1 O7 . . 175.48(6) ?
O8 Mn1 O7 . . 86.58(6) ?
O5 Mn1 N1 . . 87.70(7) ?
O8 Mn1 N1 . . 176.71(6) ?
O7 Mn1 N1 . . 95.98(7) ?
O5 Mn1 O6 . . 92.32(7) ?
O8 Mn1 O6 . . 88.81(6) ?
O7 Mn1 O6 . . 90.10(7) ?
N1 Mn1 O6 . . 93.25(7) ?
O5 Mn1 O1 . . 92.08(7) ?
O8 Mn1 O1 . . 88.47(6) ?
O7 Mn1 O1 . . 85.33(7) ?
N1 Mn1 O1 . . 89.68(7) ?
O6 Mn1 O1 . . 174.81(6) ?
C1 N1 C2 . . 105.20(17) ?
C1 N1 Mn1 . . 123.33(14) ?
C2 N1 Mn1 . . 131.33(14) ?
C1 N2 C3 . . 106.80(17) ?
C1 N2 C4 . . 125.85(19) ?
C3 N2 C4 . . 127.36(19) ?
N4 N3 C5 . . 110.75(18) ?
N4 N3 C4 . . 119.50(19) ?
C5 N3 C4 . . 129.72(19) ?
N5 N4 N3 . . 108.1(2) ?
N4 N5 C10 . . 109.1(2) ?
S1 O1 Mn1 . . 134.35(9) ?
Mn1 O5 H1W . . 123.1 ?
Mn1 O5 H2W . . 106.7 ?
H1W O5 H2W . . 113.6 ?
Mn1 O6 H3W . . 114.6 ?
Mn1 O6 H4W . . 121.6 ?
H3W O6 H4W . . 100.5 ?
Mn1 O7 H5W . . 121.8 ?
Mn1 O7 H6W . . 118.3 ?
H5W O7 H6W . . 105.2 ?
Mn1 O8 H7W . . 127.1 ?
Mn1 O8 H8W . . 123.0 ?
H7W O8 H8W . . 105.9 ?
H9W O9 H10W . . 109.6 ?
H11W O10 H12W . . 98.3 ?
O2 S1 O3 . . 108.94(12) ?
O2 S1 O4 . . 109.81(12) ?
O3 S1 O4 . . 110.79(11) ?
O2 S1 O1 . . 108.90(11) ?
O3 S1 O1 . . 110.12(10) ?
O4 S1 O1 . . 108.25(10) ?
N1 C1 N2 . . 111.90(19) ?
N1 C1 H1A . . 124.1 ?
N2 C1 H1A . . 124.1 ?
C3 C2 N1 . . 109.40(19) ?
C3 C2 H2A . . 125.3 ?
N1 C2 H2A . . 125.3 ?
C2 C3 N2 . . 106.71(19) ?
C2 C3 H3A . . 126.6 ?
N2 C3 H3A . . 126.6 ?
N3 C4 N2 . . 111.86(17) ?
N3 C4 H4A . . 109.2 ?
N2 C4 H4A . . 109.2 ?
N3 C4 H4B . . 109.2 ?
N2 C4 H4B . . 109.2 ?
H4A C4 H4B . . 107.9 ?
N3 C5 C6 . . 133.4(2) ?
N3 C5 C10 . . 103.5(2) ?
C6 C5 C10 . . 123.0(2) ?
C7 C6 C5 . . 115.2(2) ?
C7 C6 H6A . . 122.4 ?
C5 C6 H6A . . 122.4 ?
C6 C7 C8 . . 122.1(3) ?
C6 C7 H7A . . 119.0 ?
C8 C7 H7A . . 119.0 ?
C9 C8 C7 . . 122.2(2) ?
C9 C8 H8A . . 118.9 ?
C7 C8 H8A . . 118.9 ?
C8 C9 C10 . . 117.3(2) ?
C8 C9 H9A . . 121.4 ?
C10 C9 H9A . . 121.4 ?
N5 C10 C5 . . 108.5(2) ?
N5 C10 C9 . . 131.3(2) ?
C5 C10 C9 . . 120.2(2) ?

loop_
_geom_bond_atom_site_label_1
_geom_bond_atom_site_label_2
_geom_bond_site_symmetry_2
_geom_bond_distance
_geom_bond_publ_flag
Mn1 O5 . 2.1543(16) y
Mn1 O8 . 2.1854(15) y
Mn1 O7 . 2.1860(16) y
Mn1 N1 . 2.2043(17) y
Mn1 O6 . 2.2142(17) y
Mn1 O1 . 2.2269(16) y
N1 C1 . 1.313(3) ?
N1 C2 . 1.377(3) ?
N2 C1 . 1.338(3) ?
N2 C3 . 1.363(3) ?
N2 C4 . 1.453(3) ?
N3 N4 . 1.357(3) ?
N3 C5 . 1.365(3) ?
N3 C4 . 1.450(3) ?
N4 N5 . 1.297(3) ?
N5 C10 . 1.369(3) ?
O1 S1 . 1.4885(16) ?
O2 S1 . 1.4560(17) ?
O3 S1 . 1.4561(16) ?
O4 S1 . 1.4677(17) ?
O5 H1W . 0.8501 ?
O5 H2W . 0.8500 ?
O6 H3W . 0.8500 ?
O6 H4W . 0.8500 ?
O7 H5W . 0.8500 ?
O7 H6W . 0.8499 ?
O8 H7W . 0.8500 ?
O8 H8W . 0.8500 ?
O9 H9W . 0.8500 ?
O9 H10W . 0.8501 ?
O10 H11W . 0.8499 ?
O10 H12W . 0.8500 ?
C1 H1A . 0.9300 ?
C2 C3 . 1.347(3) ?
C2 H2A . 0.9300 ?
C3 H3A . 0.9300 ?
C4 H4A . 0.9700 ?
C4 H4B . 0.9700 ?
C5 C6 . 1.387(3) ?
C5 C10 . 1.394(3) ?
C6 C7 . 1.382(4) ?
C6 H6A . 0.9300 ?
C7 C8 . 1.402(4) ?
C7 H7A . 0.9300 ?
C8 C9 . 1.349(4) ?
C8 H8A . 0.9300 ?
C9 C10 . 1.401(3) ?
C9 H9A . 0.9300 ?

loop_
_geom_hbond_atom_site_label_D
_geom_hbond_atom_site_label_H
_geom_hbond_atom_site_label_A
_geom_hbond_site_symmetry_A
_geom_hbond_distance_DH
_geom_hbond_distance_HA
_geom_hbond_distance_DA
_geom_hbond_angle_DHA
O5 H1W O10 . 0.85 1.79 2.634(2) 172.9
O5 H2W O3 . 0.85 1.92 2.729(3) 158.6
O9 H9W O4 . 0.85 2.02 2.843(3) 163.3
O6 H3W O9 2_766 0.85 1.98 2.824(2) 169.6
O8 H8W O1 2_766 0.85 2.04 2.885(2) 175.6
O7 H6W O4 2_766 0.85 2.03 2.855(3) 163.0
O6 H4W O4 1_665 0.85 1.96 2.805(2) 172.8
O7 H5W O9 1_665 0.85 1.99 2.813(2) 161.7
O8 H7W O2 1_655 0.85 1.87 2.712(2) 172.4
O10 H11W O2 1_655 0.85 2.08 2.842(3) 149.8
O10 H12W N5 2_765 0.85 1.99 2.840(3) 173.2
O9 H10W O1 2_666 0.85 2.24 3.083(2) 172.5

loop_
_geom_torsion_atom_site_label_1
_geom_torsion_atom_site_label_2
_geom_torsion_atom_site_label_3
_geom_torsion_atom_site_label_4
_geom_torsion_site_symmetry_1
_geom_torsion_site_symmetry_2
_geom_torsion_site_symmetry_3
_geom_torsion_site_symmetry_4
_geom_torsion
_geom_torsion_publ_flag
O5 Mn1 N1 C1 . . . . 42.94(17) ?
O7 Mn1 N1 C1 . . . . -134.43(17) ?
O6 Mn1 N1 C1 . . . . 135.13(17) ?
O1 Mn1 N1 C1 . . . . -49.16(17) ?
O5 Mn1 N1 C2 . . . . -142.02(19) ?
O7 Mn1 N1 C2 . . . . 40.6(2) ?
O6 Mn1 N1 C2 . . . . -49.82(19) ?
O1 Mn1 N1 C2 . . . . 125.89(19) ?
C5 N3 N4 N5 . . . . 0.4(3) ?
C4 N3 N4 N5 . . . . 178.76(19) ?
N3 N4 N5 C10 . . . . 0.0(3) ?
O5 Mn1 O1 S1 . . . . -2.77(13) ?
O8 Mn1 O1 S1 . . . . -92.36(13) ?
O7 Mn1 O1 S1 . . . . -179.05(13) ?
N1 Mn1 O1 S1 . . . . 84.92(13) ?
Mn1 O1 S1 O2 . . . . -118.40(14) ?
Mn1 O1 S1 O3 . . . . 0.99(17) ?
Mn1 O1 S1 O4 . . . . 122.26(14) ?
C2 N1 C1 N2 . . . . -0.2(2) ?
Mn1 N1 C1 N2 . . . . 175.94(13) ?
C3 N2 C1 N1 . . . . 0.2(2) ?
C4 N2 C1 N1 . . . . 179.91(18) ?
C1 N1 C2 C3 . . . . 0.1(3) ?
Mn1 N1 C2 C3 . . . . -175.60(16) ?
N1 C2 C3 N2 . . . . 0.0(3) ?
C1 N2 C3 C2 . . . . -0.1(3) ?
C4 N2 C3 C2 . . . . -179.8(2) ?
N4 N3 C4 N2 . . . . 82.7(3) ?
C5 N3 C4 N2 . . . . -99.3(3) ?
C1 N2 C4 N3 . . . . -91.1(3) ?
C3 N2 C4 N3 . . . . 88.5(3) ?
N4 N3 C5 C6 . . . . 176.6(2) ?
C4 N3 C5 C6 . . . . -1.5(4) ?
N4 N3 C5 C10 . . . . -0.6(2) ?
C4 N3 C5 C10 . . . . -178.7(2) ?
N3 C5 C6 C7 . . . . -178.3(2) ?
C10 C5 C6 C7 . . . . -1.6(3) ?
C5 C6 C7 C8 . . . . 0.7(4) ?
C6 C7 C8 C9 . . . . 0.5(4) ?
C7 C8 C9 C10 . . . . -0.8(4) ?
N4 N5 C10 C5 . . . . -0.3(3) ?
N4 N5 C10 C9 . . . . -178.4(2) ?
N3 C5 C10 N5 . . . . 0.5(2) ?
C6 C5 C10 N5 . . . . -177.0(2) ?
N3 C5 C10 C9 . . . . 178.9(2) ?
C6 C5 C10 C9 . . . . 1.4(3) ?
C8 C9 C10 N5 . . . . 177.8(3) ?
C8 C9 C10 C5 . . . . -0.1(4) ?
